data_2232536
loop_
_publ_author_name
'Xu, Xiao-Jun'
'Li, Xiao-Liang'
'Cheng, Jing-li'
'Zhao, Jin-hao'

_publ_section_title
;
 8-{[(<i>E</i>)-3-(2-Chlorophenyl)acryloyloxy]imino}-12,13-epoxytrichethec-9-en-4-yl
 (<i>E</i>)-3-(2-chlorophenyl)acrylate
;
_journal_coeditor_code ZQ2124
_journal_issue 11
_journal_name_full 'Acta Crystallographica Section E'
_journal_page_first o2834
_journal_paper_doi 10.1107/S1600536811039638
_journal_volume 67
_journal_year 2011
_chemical_formula_iupac 'C33 H31 Cl2 N O6'
_chemical_formula_moiety 'C33 H31 Cl2 N O6'
_chemical_formula_sum 'C33 H31 Cl2 N O6'
_chemical_formula_weight 608.49
_chemical_name_common
;
4-(<i>E</i>)-3-(2-Chlorophenyl)acryloyloxytrichodermin
;
_chemical_name_systematic
;
8-{[(<i>E</i>)-3-(2-Chlorophenyl)acryloyloxy]imino}-12,13-epoxytrichethec-
9-en-4-yl (<i>E</i>)-3-(2-chlorophenyl)acrylate
;
_space_group_IT_number 4
_symmetry_cell_setting monoclinic
_symmetry_space_group_name_Hall 'P 2yb'
_symmetry_space_group_name_H-M 'P 1 21 1'
_atom_sites_solution_hydrogens geom
_atom_sites_solution_primary direct
_atom_sites_solution_secondary difmap
_cell_angle_alpha 90.00
_cell_angle_beta 94.4140(10)
_cell_angle_gamma 90.00
_cell_formula_units_Z 2
_cell_length_a 7.2302(4)
_cell_length_b 14.4055(6)
_cell_length_c 14.6663(6)
_cell_measurement_reflns_used 9966
_cell_measurement_temperature 296.0(10)
_cell_measurement_theta_max 27.4
_cell_measurement_theta_min 3.1
_cell_volume 1523.03(12)
_computing_cell_refinement 'PROCESS-AUTO (Rigaku, 2006)'
_computing_data_collection 'PROCESS-AUTO (Rigaku, 2006)'
_computing_data_reduction 'CrystalStructure (Rigaku, 2007)'
_computing_molecular_graphics 'ORTEP-3 for Windows (Farrugia, 1997)'
_computing_publication_material 'WinGX (Farrugia, 1999)'
_computing_structure_refinement 'SHELXL97 (Sheldrick, 2008)'
_computing_structure_solution 'SHELXS97 (Sheldrick, 2008)'
_diffrn_ambient_temperature 296.0(10)
_diffrn_detector_area_resol_mean 10.00
_diffrn_measured_fraction_theta_full 0.998
_diffrn_measured_fraction_theta_max 0.998
_diffrn_measurement_device_type 'Rigaku R-AXIS RAPID/ZJUG'
_diffrn_measurement_method \w
_diffrn_radiation_monochromator graphite
_diffrn_radiation_source 'rolling anode'
_diffrn_radiation_type MoK\a
_diffrn_radiation_wavelength 0.71073
_diffrn_reflns_av_R_equivalents 0.0255
_diffrn_reflns_av_sigmaI/netI 0.0385
_diffrn_reflns_limit_h_max 9
_diffrn_reflns_limit_h_min -9
_diffrn_reflns_limit_k_max 18
_diffrn_reflns_limit_k_min -18
_diffrn_reflns_limit_l_max 18
_diffrn_reflns_limit_l_min -18
_diffrn_reflns_number 15059
_diffrn_reflns_theta_full 27.43
_diffrn_reflns_theta_max 27.43
_diffrn_reflns_theta_min 3.05
_exptl_absorpt_coefficient_mu 0.259
_exptl_absorpt_correction_T_max 0.929
_exptl_absorpt_correction_T_min 0.895
_exptl_absorpt_correction_type multi-scan
_exptl_absorpt_process_details '(ABSCOR; Higashi, 1995)'
_exptl_crystal_colour colourless
_exptl_crystal_density_diffrn 1.327
_exptl_crystal_density_method 'not measured'
_exptl_crystal_description chunk
_exptl_crystal_F_000 636
_exptl_crystal_size_max 0.41
_exptl_crystal_size_mid 0.36
_exptl_crystal_size_min 0.29
_refine_diff_density_max 0.402
_refine_diff_density_min -0.300
_refine_ls_abs_structure_details 'Flack (1983), 3099 Friedel pairs'
_refine_ls_abs_structure_Flack 0.02(8)
_refine_ls_extinction_coef 0.0140(15)
_refine_ls_extinction_expression Fc^*^=kFc[1+0.001xFc^2^\l^3^/sin(2\q)]^-1/4^
_refine_ls_extinction_method 'SHELXL97 (Sheldrick, 2008)'
_refine_ls_goodness_of_fit_ref 0.999
_refine_ls_hydrogen_treatment constr
_refine_ls_matrix_type full
_refine_ls_number_parameters 384
_refine_ls_number_reflns 6713
_refine_ls_number_restraints 7
_refine_ls_restrained_S_all 1.093
_refine_ls_R_factor_all 0.0952
_refine_ls_R_factor_gt 0.0396
_refine_ls_shift/su_max 0.000
_refine_ls_shift/su_mean 0.000
_refine_ls_structure_factor_coef Fsqd
_refine_ls_weighting_details 'calc w=1/[\s^2^(Fo^2^)+(0.0437P)^2^+0.8334P] where P=(Fo^2^+2Fc^2^)/3'
_refine_ls_weighting_scheme calc
_refine_ls_wR_factor_gt 0.0885
_refine_ls_wR_factor_ref 0.1298
_reflns_number_gt 3890
_reflns_number_total 6713
_reflns_threshold_expression I>2sigma(I)
_cod_data_source_file zq2124.cif
_cod_data_source_block I
_cod_original_sg_symbol_H-M 'P 21'
_cod_database_code 2232536
_cod_database_fobs_code 2232536

loop_
_symmetry_equiv_pos_as_xyz
'x, y, z'
'-x, y+1/2, -z'

loop_
_atom_site_type_symbol
_atom_site_label
_atom_site_fract_x
_atom_site_fract_y
_atom_site_fract_z
_atom_site_U_iso_or_equiv
_atom_site_adp_type
_atom_site_calc_flag
_atom_site_refinement_flags
_atom_site_occupancy
_atom_site_symmetry_multiplicity
Cl Cl1 -0.06472(18) 0.61733(11) 0.92949(9) 0.0927(4) Uani d . 1 1
Cl Cl2 0.1261(2) 0.79377(10) 0.29996(11) 0.1019(5) Uani d . 1 1
O O1 1.0020(3) 0.56786(16) 0.48929(17) 0.0504(6) Uani d . 1 1
O O2 0.7296(4) 0.76494(16) 0.56209(17) 0.0543(6) Uani d . 1 1
O O3 0.6673(3) 0.63093(17) 0.72185(16) 0.0536(6) Uani d . 1 1
O O4 0.4986(5) 0.5146(2) 0.7750(3) 0.1002(12) Uani d . 1 1
O O5 0.3826(4) 0.4871(2) 0.24887(18) 0.0630(7) Uani d . 1 1
O O6 0.3161(6) 0.4193(4) 0.1137(3) 0.129(2) Uani d DU 1 1
N N1 0.5490(4) 0.4323(2) 0.2564(2) 0.0595(8) Uani d . 1 1
C C2 0.9633(4) 0.6377(2) 0.5546(2) 0.0491(8) Uani d . 1 1
H H2 1.0539 0.6883 0.5547 0.059 Uiso calc R 1 1
C C3 0.9472(5) 0.6005(3) 0.6506(3) 0.0551(9) Uani d . 1 1
H H3A 0.9799 0.6481 0.6958 0.066 Uiso calc R 1 1
H H3B 1.0285 0.5476 0.6623 0.066 Uiso calc R 1 1
C C4 0.7444(5) 0.5718(3) 0.6541(2) 0.0496(8) Uani d . 1 1
H H4 0.7331 0.5060 0.6696 0.060 Uiso calc R 1 1
C C5 0.6473(4) 0.5939(2) 0.5573(2) 0.0424(7) Uani d . 1 1
C C6 0.6787(4) 0.5101(2) 0.4915(2) 0.0440(8) Uani d . 1 1
C C7 0.6125(5) 0.5343(2) 0.3920(2) 0.0507(9) Uani d . 1 1
H H7A 0.4800 0.5462 0.3881 0.061 Uiso calc R 1 1
H H7B 0.6740 0.5905 0.3742 0.061 Uiso calc R 1 1
C C9 0.8307(5) 0.4096(2) 0.3412(3) 0.0529(9) Uani d . 1 1
C C8 0.6522(5) 0.4579(2) 0.3274(3) 0.0499(8) Uani d . 1 1
C C10 0.9381(5) 0.4258(3) 0.4174(3) 0.0557(9) Uani d . 1 1
H H10 1.0537 0.3973 0.4234 0.067 Uiso calc R 1 1
C C11 0.8862(5) 0.4870(2) 0.4945(2) 0.0482(8) Uani d . 1 1
H H11 0.9211 0.4551 0.5523 0.058 Uiso calc R 1 1
C C12 0.7696(5) 0.6729(2) 0.5303(2) 0.0420(7) Uani d . 1 1
C C13 0.7247(6) 0.7472(3) 0.4653(3) 0.0580(10) Uani d . 1 1
H H13A 0.8243 0.7723 0.4321 0.070 Uiso calc R 1 1
H H13B 0.6044 0.7455 0.4312 0.070 Uiso calc R 1 1
C C14 0.4438(5) 0.6208(3) 0.5593(3) 0.0581(9) Uani d . 1 1
H H14A 0.4343 0.6772 0.5934 0.087 Uiso calc R 1 1
H H14B 0.3783 0.5721 0.5879 0.087 Uiso calc R 1 1
H H14C 0.3908 0.6298 0.4979 0.087 Uiso calc R 1 1
C C15 0.5706(6) 0.4250(3) 0.5197(3) 0.0618(10) Uani d . 1 1
H H15A 0.6037 0.3724 0.4843 0.093 Uiso calc R 1 1
H H15B 0.4400 0.4367 0.5091 0.093 Uiso calc R 1 1
H H15C 0.6002 0.4126 0.5835 0.093 Uiso calc R 1 1
C C16 0.8876(6) 0.3440(3) 0.2685(3) 0.0720(12) Uani d . 1 1
H H16A 1.0136 0.3247 0.2828 0.108 Uiso calc R 1 1
H H16B 0.8776 0.3748 0.2103 0.108 Uiso calc R 1 1
H H16C 0.8079 0.2906 0.2661 0.108 Uiso calc R 1 1
C C17 0.5438(6) 0.5955(3) 0.7761(3) 0.0633(10) Uani d . 1 1
C C18 0.4717(6) 0.6688(3) 0.8326(3) 0.0615(10) Uani d . 1 1
H H18 0.5244 0.7276 0.8317 0.074 Uiso calc R 1 1
C C19 0.3334(6) 0.6537(3) 0.8852(3) 0.0608(10) Uani d . 1 1
H H19 0.2873 0.5935 0.8873 0.073 Uiso calc R 1 1
C C20 0.2477(6) 0.7241(3) 0.9399(2) 0.0585(10) Uani d . 1 1
C C21 0.3411(7) 0.8050(3) 0.9676(3) 0.0729(12) Uani d . 1 1
H H21 0.4628 0.8137 0.9530 0.087 Uiso calc R 1 1
C C22 0.2555(9) 0.8728(4) 1.0165(3) 0.0877(15) Uani d . 1 1
H H22 0.3199 0.9264 1.0346 0.105 Uiso calc R 1 1
C C23 0.0763(10) 0.8608(4) 1.0381(4) 0.0973(18) Uani d . 1 1
H H23 0.0196 0.9063 1.0714 0.117 Uiso calc R 1 1
C C24 -0.0192(8) 0.7831(4) 1.0113(3) 0.0857(15) Uani d . 1 1
H H24 -0.1418 0.7759 1.0251 0.103 Uiso calc R 1 1
C C25 0.0657(6) 0.7153(3) 0.9640(3) 0.0656(11) Uani d . 1 1
C C26 0.2778(6) 0.4734(4) 0.1713(3) 0.0763(14) Uani d . 1 1
C C27 0.1139(6) 0.5335(3) 0.1633(3) 0.0686(12) Uani d . 1 1
H H27 0.0286 0.5240 0.1134 0.082 Uiso calc R 1 1
C C28 0.0775(5) 0.5998(3) 0.2207(3) 0.0583(9) Uani d . 1 1
H H28 0.1621 0.6087 0.2710 0.070 Uiso calc R 1 1
C C29 -0.0846(5) 0.6608(3) 0.2125(2) 0.0576(10) Uani d . 1 1
C C30 -0.2520(6) 0.6318(4) 0.1689(3) 0.0698(11) Uani d . 1 1
H H30 -0.2623 0.5720 0.1454 0.084 Uiso calc R 1 1
C C31 -0.4065(6) 0.6916(4) 0.1599(4) 0.0813(14) Uani d . 1 1
H H31 -0.5183 0.6711 0.1314 0.098 Uiso calc R 1 1
C C32 -0.3908(8) 0.7799(4) 0.1935(4) 0.0892(16) Uani d . 1 1
H H32 -0.4923 0.8197 0.1870 0.107 Uiso calc R 1 1
C C33 -0.2279(8) 0.8105(4) 0.2363(3) 0.0842(14) Uani d . 1 1
H H33 -0.2183 0.8706 0.2591 0.101 Uiso calc R 1 1
C C34 -0.0785(6) 0.7516(3) 0.2454(3) 0.0672(11) Uani d . 1 1

loop_
_atom_site_aniso_label
_atom_site_aniso_U_11
_atom_site_aniso_U_22
_atom_site_aniso_U_33
_atom_site_aniso_U_12
_atom_site_aniso_U_13
_atom_site_aniso_U_23
Cl1 0.0732(8) 0.1191(11) 0.0855(8) -0.0194(8) 0.0046(6) 0.0097(8)
Cl2 0.0834(9) 0.1012(10) 0.1193(11) -0.0005(7) -0.0035(7) -0.0454(9)
O1 0.0376(13) 0.0466(13) 0.0668(15) -0.0018(10) 0.0037(10) -0.0122(12)
O2 0.0618(16) 0.0385(12) 0.0630(15) 0.0037(11) 0.0075(12) -0.0072(11)
O3 0.0580(15) 0.0511(14) 0.0526(13) -0.0015(12) 0.0095(11) -0.0035(12)
O4 0.128(3) 0.059(2) 0.122(3) -0.014(2) 0.064(2) 0.0020(19)
O5 0.0541(16) 0.0694(17) 0.0616(15) 0.0174(14) -0.0214(12) -0.0176(13)
O6 0.114(3) 0.152(3) 0.114(3) 0.059(2) -0.038(2) -0.073(2)
N1 0.0535(19) 0.0534(17) 0.068(2) 0.0142(15) -0.0163(15) -0.0115(16)
C2 0.0325(17) 0.0462(18) 0.069(2) -0.0056(15) 0.0032(15) -0.0147(17)
C3 0.042(2) 0.060(2) 0.061(2) 0.0008(17) -0.0074(16) -0.0075(19)
C4 0.053(2) 0.0473(19) 0.0482(19) 0.0009(16) -0.0013(16) -0.0035(16)
C5 0.0335(16) 0.0460(18) 0.0472(17) -0.0020(14) 0.0000(13) -0.0008(14)
C6 0.0365(18) 0.0396(17) 0.0544(19) -0.0002(14) -0.0064(14) 0.0004(15)
C7 0.046(2) 0.0465(19) 0.058(2) 0.0080(15) -0.0101(16) -0.0104(17)
C9 0.052(2) 0.0402(18) 0.065(2) 0.0086(16) -0.0057(17) -0.0101(17)
C8 0.049(2) 0.0427(18) 0.056(2) 0.0040(15) -0.0092(16) -0.0032(16)
C10 0.049(2) 0.0450(19) 0.070(2) 0.0134(17) -0.0114(18) -0.0118(19)
C11 0.0438(19) 0.0410(18) 0.058(2) 0.0047(15) -0.0089(15) -0.0017(16)
C12 0.0410(19) 0.0313(15) 0.0537(19) 0.0006(13) 0.0028(14) -0.0070(15)
C13 0.069(3) 0.049(2) 0.056(2) 0.0059(18) 0.0074(18) 0.0017(18)
C14 0.0392(19) 0.069(2) 0.066(2) 0.0027(19) 0.0039(16) -0.007(2)
C15 0.061(2) 0.050(2) 0.073(3) -0.0163(19) -0.0029(19) 0.004(2)
C16 0.076(3) 0.058(2) 0.079(3) 0.020(2) -0.010(2) -0.019(2)
C17 0.071(3) 0.060(2) 0.060(2) -0.005(2) 0.016(2) 0.006(2)
C18 0.066(3) 0.063(2) 0.056(2) 0.002(2) 0.0101(19) -0.001(2)
C19 0.061(2) 0.064(2) 0.059(2) -0.001(2) 0.0131(18) 0.0076(19)
C20 0.063(3) 0.068(2) 0.045(2) 0.005(2) 0.0067(18) 0.0137(19)
C21 0.080(3) 0.072(3) 0.068(3) -0.002(3) 0.012(2) 0.010(2)
C22 0.118(5) 0.069(3) 0.078(3) 0.003(3) 0.021(3) 0.003(3)
C23 0.131(5) 0.081(4) 0.085(4) 0.019(4) 0.046(3) 0.012(3)
C24 0.083(3) 0.098(4) 0.080(3) 0.023(3) 0.031(3) 0.018(3)
C25 0.066(3) 0.078(3) 0.053(2) 0.006(2) 0.008(2) 0.016(2)
C26 0.063(3) 0.094(3) 0.068(3) 0.027(2) -0.021(2) -0.031(3)
C27 0.055(2) 0.086(3) 0.061(2) 0.016(2) -0.0186(19) -0.016(2)
C28 0.047(2) 0.072(3) 0.054(2) 0.0062(19) -0.0057(16) -0.0058(19)
C29 0.051(2) 0.072(3) 0.0490(19) 0.0049(19) 0.0008(16) 0.0027(19)
C30 0.057(2) 0.083(3) 0.068(2) 0.001(2) -0.0038(19) 0.016(2)
C31 0.052(3) 0.105(4) 0.086(3) 0.010(3) 0.000(2) 0.030(3)
C32 0.074(4) 0.107(5) 0.088(3) 0.029(3) 0.019(3) 0.023(3)
C33 0.083(4) 0.094(4) 0.077(3) 0.029(3) 0.017(3) 0.001(3)
C34 0.068(3) 0.076(3) 0.058(2) 0.013(2) 0.007(2) -0.005(2)

loop_
_atom_type_symbol
_atom_type_description
_atom_type_scat_dispersion_real
_atom_type_scat_dispersion_imag
_atom_type_scat_source
C C 0.0033 0.0016 'International Tables Vol C Tables 4.2.6.8 and 6.1.1.4'
H H 0.0000 0.0000 'International Tables Vol C Tables 4.2.6.8 and 6.1.1.4'
N N 0.0061 0.0033 'International Tables Vol C Tables 4.2.6.8 and 6.1.1.4'
O O 0.0106 0.0060 'International Tables Vol C Tables 4.2.6.8 and 6.1.1.4'
Cl Cl 0.1484 0.1585 'International Tables Vol C Tables 4.2.6.8 and 6.1.1.4'

loop_
_geom_angle_atom_site_label_1
_geom_angle_atom_site_label_2
_geom_angle_atom_site_label_3
_geom_angle
C2 O1 C11 112.9(3)
C13 O2 C12 60.6(2)
C17 O3 C4 119.4(3)
C26 O5 N1 113.7(3)
C8 N1 O5 109.5(3)
O1 C2 C12 107.7(3)
O1 C2 C3 113.9(3)
C12 C2 C3 101.6(3)
O1 C2 H2 111.1
C12 C2 H2 111.1
C3 C2 H2 111.1
C2 C3 C4 105.6(3)
C2 C3 H3A 110.6
C4 C3 H3A 110.6
C2 C3 H3B 110.6
C4 C3 H3B 110.6
H3A C3 H3B 108.8
O3 C4 C3 106.5(3)
O3 C4 C5 109.4(3)
C3 C4 C5 106.2(3)
O3 C4 H4 111.5
C3 C4 H4 111.5
C5 C4 H4 111.5
C12 C5 C14 113.5(3)
C12 C5 C4 99.2(3)
C14 C5 C4 113.6(3)
C12 C5 C6 107.5(2)
C14 C5 C6 113.1(3)
C4 C5 C6 108.9(3)
C15 C6 C11 109.7(3)
C15 C6 C7 108.1(3)
C11 C6 C7 108.0(3)
C15 C6 C5 110.4(3)
C11 C6 C5 109.7(3)
C7 C6 C5 111.0(3)
C8 C7 C6 111.9(3)
C8 C7 H7A 109.2
C6 C7 H7A 109.2
C8 C7 H7B 109.2
C6 C7 H7B 109.2
H7A C7 H7B 107.9
C10 C9 C8 118.9(3)
C10 C9 C16 122.1(3)
C8 C9 C16 119.0(3)
N1 C8 C9 115.2(3)
N1 C8 C7 126.6(3)
C9 C8 C7 118.1(3)
C9 C10 C11 124.8(3)
C9 C10 H10 117.6
C11 C10 H10 117.6
O1 C11 C10 104.7(3)
O1 C11 C6 113.2(3)
C10 C11 C6 114.0(3)
O1 C11 H11 108.2
C10 C11 H11 108.2
C6 C11 H11 108.2
O2 C12 C13 59.6(2)
O2 C12 C2 116.0(3)
C13 C12 C2 124.0(3)
O2 C12 C5 118.1(3)
C13 C12 C5 128.3(3)
C2 C12 C5 103.7(3)
O2 C13 C12 59.8(2)
O2 C13 H13A 117.8
C12 C13 H13A 117.8
O2 C13 H13B 117.8
C12 C13 H13B 117.8
H13A C13 H13B 114.9
C5 C14 H14A 109.5
C5 C14 H14B 109.5
H14A C14 H14B 109.5
C5 C14 H14C 109.5
H14A C14 H14C 109.5
H14B C14 H14C 109.5
C6 C15 H15A 109.5
C6 C15 H15B 109.5
H15A C15 H15B 109.5
C6 C15 H15C 109.5
H15A C15 H15C 109.5
H15B C15 H15C 109.5
C9 C16 H16A 109.5
C9 C16 H16B 109.5
H16A C16 H16B 109.5
C9 C16 H16C 109.5
H16A C16 H16C 109.5
H16B C16 H16C 109.5
O4 C17 O3 123.4(4)
O4 C17 C18 126.5(4)
O3 C17 C18 110.1(3)
C19 C18 C17 121.9(4)
C19 C18 H18 119.1
C17 C18 H18 119.1
C18 C19 C20 125.2(4)
C18 C19 H19 117.4
C20 C19 H19 117.4
C21 C20 C25 116.6(4)
C21 C20 C19 121.7(4)
C25 C20 C19 121.6(4)
C22 C21 C20 121.0(5)
C22 C21 H21 119.5
C20 C21 H21 119.5
C23 C22 C21 120.0(5)
C23 C22 H22 120.0
C21 C22 H22 120.0
C24 C23 C22 120.4(5)
C24 C23 H23 119.8
C22 C23 H23 119.8
C23 C24 C25 119.8(5)
C23 C24 H24 120.1
C25 C24 H24 120.1
C24 C25 C20 122.1(5)
C24 C25 Cl1 117.9(4)
C20 C25 Cl1 119.9(4)
O6 C26 O5 123.5(4)
O6 C26 C27 123.9(4)
O5 C26 C27 112.6(4)
C28 C27 C26 125.4(4)
C28 C27 H27 117.3
C26 C27 H27 117.3
C27 C28 C29 125.7(4)
C27 C28 H28 117.2
C29 C28 H28 117.2
C30 C29 C34 116.4(4)
C30 C29 C28 121.5(4)
C34 C29 C28 122.1(4)
C29 C30 C31 121.1(5)
C29 C30 H30 119.5
C31 C30 H30 119.5
C32 C31 C30 119.5(5)
C32 C31 H31 120.2
C30 C31 H31 120.2
C33 C32 C31 120.7(5)
C33 C32 H32 119.6
C31 C32 H32 119.6
C32 C33 C34 119.4(5)
C32 C33 H33 120.3
C34 C33 H33 120.3
C33 C34 C29 122.8(5)
C33 C34 Cl2 117.8(4)
C29 C34 Cl2 119.4(3)

loop_
_geom_bond_atom_site_label_1
_geom_bond_atom_site_label_2
_geom_bond_distance
Cl1 C25 1.750(5)
Cl2 C34 1.736(5)
O1 C2 1.432(4)
O1 C11 1.441(4)
O2 C13 1.440(4)
O2 C12 1.442(4)
O3 C17 1.342(5)
O3 C4 1.451(4)
O4 C17 1.210(5)
O5 C26 1.332(4)
O5 N1 1.437(4)
O6 C26 1.197(5)
N1 C8 1.286(4)
C2 C12 1.506(5)
C2 C3 1.520(5)
C2 H2 0.9800
C3 C4 1.528(5)
C3 H3A 0.9700
C3 H3B 0.9700
C4 C5 1.568(5)
C4 H4 0.9800
C5 C12 1.512(4)
C5 C14 1.523(5)
C5 C6 1.574(5)
C6 C15 1.527(5)
C6 C11 1.534(5)
C6 C7 1.540(5)
C7 C8 1.495(5)
C7 H7A 0.9700
C7 H7B 0.9700
C9 C10 1.332(5)
C9 C8 1.467(5)
C9 C16 1.505(5)
C10 C11 1.503(5)
C10 H10 0.9300
C11 H11 0.9800
C12 C13 1.453(5)
C13 H13A 0.9700
C13 H13B 0.9700
C14 H14A 0.9600
C14 H14B 0.9600
C14 H14C 0.9600
C15 H15A 0.9600
C15 H15B 0.9600
C15 H15C 0.9600
C16 H16A 0.9600
C16 H16B 0.9600
C16 H16C 0.9600
C17 C18 1.463(6)
C18 C19 1.327(5)
C18 H18 0.9300
C19 C20 1.461(6)
C19 H19 0.9300
C20 C21 1.392(6)
C20 C25 1.394(6)
C21 C22 1.385(7)
C21 H21 0.9300
C22 C23 1.368(8)
C22 H22 0.9300
C23 C24 1.358(8)
C23 H23 0.9300
C24 C25 1.371(6)
C24 H24 0.9300
C26 C27 1.465(6)
C27 C28 1.313(5)
C27 H27 0.9300
C28 C29 1.462(5)
C28 H28 0.9300
C29 C30 1.389(6)
C29 C34 1.394(6)
C30 C31 1.408(6)
C30 H30 0.9300
C31 C32 1.365(8)
C31 H31 0.9300
C32 C33 1.364(8)
C32 H32 0.9300
C33 C34 1.371(6)
C33 H33 0.9300

loop_
_geom_torsion_atom_site_label_1
_geom_torsion_atom_site_label_2
_geom_torsion_atom_site_label_3
_geom_torsion_atom_site_label_4
_geom_torsion
C26 O5 N1 C8 172.1(4)
C11 O1 C2 C12 -65.2(3)
C11 O1 C2 C3 46.7(4)
O1 C2 C3 C4 -87.5(3)
C12 C2 C3 C4 28.0(3)
C17 O3 C4 C3 -143.0(3)
C17 O3 C4 C5 102.6(4)
C2 C3 C4 O3 -116.5(3)
C2 C3 C4 C5 0.1(4)
O3 C4 C5 C12 86.8(3)
C3 C4 C5 C12 -27.8(3)
O3 C4 C5 C14 -34.0(4)
C3 C4 C5 C14 -148.6(3)
O3 C4 C5 C6 -161.0(3)
C3 C4 C5 C6 84.4(3)
C12 C5 C6 C15 175.6(3)
C14 C5 C6 C15 -58.3(4)
C4 C5 C6 C15 69.0(3)
C12 C5 C6 C11 54.6(3)
C14 C5 C6 C11 -179.3(3)
C4 C5 C6 C11 -52.0(3)
C12 C5 C6 C7 -64.7(3)
C14 C5 C6 C7 61.5(4)
C4 C5 C6 C7 -171.2(3)
C15 C6 C7 C8 -62.5(4)
C11 C6 C7 C8 56.1(4)
C5 C6 C7 C8 176.3(3)
O5 N1 C8 C9 -177.8(3)
O5 N1 C8 C7 -1.6(5)
C10 C9 C8 N1 -173.9(4)
C16 C9 C8 N1 6.7(6)
C10 C9 C8 C7 9.6(6)
C16 C9 C8 C7 -169.8(4)
C6 C7 C8 N1 143.3(4)
C6 C7 C8 C9 -40.6(5)
C8 C9 C10 C11 3.5(6)
C16 C9 C10 C11 -177.1(4)
C2 O1 C11 C10 176.1(3)
C2 O1 C11 C6 51.4(4)
C9 C10 C11 O1 -108.8(4)
C9 C10 C11 C6 15.4(5)
C15 C6 C11 O1 -166.7(3)
C7 C6 C11 O1 75.8(3)
C5 C6 C11 O1 -45.3(4)
C15 C6 C11 C10 73.8(4)
C7 C6 C11 C10 -43.8(4)
C5 C6 C11 C10 -164.8(3)
C13 O2 C12 C2 115.8(4)
C13 O2 C12 C5 -120.1(4)
O1 C2 C12 O2 -156.3(3)
C3 C2 C12 O2 83.8(3)
O1 C2 C12 C13 -86.7(4)
C3 C2 C12 C13 153.4(3)
O1 C2 C12 C5 72.6(3)
C3 C2 C12 C5 -47.4(3)
C14 C5 C12 O2 37.1(4)
C4 C5 C12 O2 -83.8(3)
C6 C5 C12 O2 162.9(3)
C14 C5 C12 C13 -34.9(5)
C4 C5 C12 C13 -155.8(3)
C6 C5 C12 C13 90.9(4)
C14 C5 C12 C2 167.0(3)
C4 C5 C12 C2 46.2(3)
C6 C5 C12 C2 -67.1(3)
C2 C12 C13 O2 -102.6(3)
C5 C12 C13 O2 103.4(4)
C4 O3 C17 O4 3.8(6)
C4 O3 C17 C18 -174.6(3)
O4 C17 C18 C19 -5.6(7)
O3 C17 C18 C19 172.8(4)
C17 C18 C19 C20 -176.8(4)
C18 C19 C20 C21 -22.9(6)
C18 C19 C20 C25 154.5(4)
C25 C20 C21 C22 0.0(6)
C19 C20 C21 C22 177.5(4)
C20 C21 C22 C23 -0.2(7)
C21 C22 C23 C24 -0.5(8)
C22 C23 C24 C25 1.4(8)
C23 C24 C25 C20 -1.6(7)
C23 C24 C25 Cl1 -179.0(4)
C21 C20 C25 C24 0.9(6)
C19 C20 C25 C24 -176.6(4)
C21 C20 C25 Cl1 178.3(3)
C19 C20 C25 Cl1 0.8(5)
N1 O5 C26 O6 1.4(7)
N1 O5 C26 C27 -177.1(4)
O6 C26 C27 C28 -172.9(6)
O5 C26 C27 C28 5.6(7)
C26 C27 C28 C29 179.2(4)
C27 C28 C29 C30 28.8(6)
C27 C28 C29 C34 -149.4(4)
C34 C29 C30 C31 -0.6(6)
C28 C29 C30 C31 -178.9(4)
C29 C30 C31 C32 0.9(7)
C30 C31 C32 C33 -0.6(7)
C31 C32 C33 C34 0.1(8)
C32 C33 C34 C29 0.2(7)
C32 C33 C34 Cl2 179.7(4)
C30 C29 C34 C33 0.1(6)
C28 C29 C34 C33 178.4(4)
C30 C29 C34 Cl2 -179.5(3)
C28 C29 C34 Cl2 -1.2(6)

loop_
_cod_related_entry_id
_cod_related_entry_database
_cod_related_entry_code
1 ChemSpider 30657182
